data_7227681
loop_
_publ_author_name
'Naskar, Barnali'
'Modak, Ritwik'
'Maiti, Dilip K.'
'Bauz\'a, Antonio'
'Frontera, Antonio'
'Maiti, Pulak Kumar'
'Mandal, Sukhendu'
'Goswami, Sanchita'

_publ_section_title
;
 A highly selective &#x201C;ON--OFF&#x201D; probe for colorimetric and
 fluorometric sensing of Cu2+ in water
;
_journal_issue 19
_journal_name_full 'RSC Adv.'
_journal_page_first 11312
_journal_paper_doi 10.1039/C6RA27017D
_journal_volume 7
_journal_year 2017
_chemical_formula_moiety 'C19 H26 N2 O9 Zn2, C N S'
_chemical_formula_sum 'C20 H26 N3 O9 S Zn2'
_chemical_formula_weight 615.28
_chemical_name_systematic Complex1
_space_group_IT_number 2
_symmetry_cell_setting triclinic
_symmetry_space_group_name_Hall '-P 1'
_symmetry_space_group_name_H-M 'P -1'
_atom_sites_solution_hydrogens geom
_atom_sites_solution_primary direct
_atom_sites_solution_secondary difmap
_audit_creation_method SHELXL-97
_audit_update_record
;
2017-01-23 deposited with the CCDC.
2017-02-07 downloaded from the CCDC.
;
_cell_angle_alpha 85.243(5)
_cell_angle_beta 84.810(5)
_cell_angle_gamma 87.894(5)
_cell_formula_units_Z 2
_cell_length_a 8.3433(13)
_cell_length_b 12.2995(18)
_cell_length_c 15.029(2)
_cell_measurement_reflns_used 15705
_cell_measurement_temperature 296(2)
_cell_measurement_theta_max 24.2
_cell_measurement_theta_min 1.4
_cell_volume 1530.0(4)
_computing_cell_refinement 'Bruker SMART'
_computing_data_collection 'Bruker SMART'
_computing_data_reduction 'Bruker SAINT'
_computing_molecular_graphics 'Diamond 3.0'
_computing_publication_material SHELXL-97
_computing_structure_refinement 'SHELXL-97 (Sheldrick, 2008)'
_computing_structure_solution 'SHELXS-97 (Sheldrick, 2008)'
_diffrn_ambient_temperature 296(2)
_diffrn_measured_fraction_theta_full 0.983
_diffrn_measured_fraction_theta_max 0.983
_diffrn_measurement_device_type 'Bruker APEX-II CCD'
_diffrn_measurement_method 'phi and omega scans'
_diffrn_radiation_monochromator graphite
_diffrn_radiation_source 'fine-focus sealed tube'
_diffrn_radiation_type MoK\a
_diffrn_radiation_wavelength 0.71073
_diffrn_reflns_av_R_equivalents 0.0352
_diffrn_reflns_av_unetI/netI 0.0372
_diffrn_reflns_limit_h_max 9
_diffrn_reflns_limit_h_min -9
_diffrn_reflns_limit_k_max 14
_diffrn_reflns_limit_k_min -14
_diffrn_reflns_limit_l_max 17
_diffrn_reflns_limit_l_min -16
_diffrn_reflns_number 15705
_diffrn_reflns_theta_full 24.17
_diffrn_reflns_theta_max 24.2
_diffrn_reflns_theta_min 1.4
_exptl_absorpt_coefficient_mu 1.680
_exptl_absorpt_correction_T_max 0.7450
_exptl_absorpt_correction_T_min 0.3755
_exptl_absorpt_correction_type multi-scan
_exptl_absorpt_process_details 'SADABS(Sheldrick, 2008)'
_exptl_crystal_colour 'pale yellow'
_exptl_crystal_density_diffrn 1.336
_exptl_crystal_density_method 'not measured'
_exptl_crystal_description block
_exptl_crystal_F_000 630.0
_exptl_crystal_preparation ', Luminescent'
_exptl_crystal_size_max 0.25
_exptl_crystal_size_mid 0.23
_exptl_crystal_size_min 0.20
_refine_diff_density_max 11.853
_refine_diff_density_min -1.381
_refine_diff_density_rms 0.517
_refine_ls_extinction_coef 0.011(11)
_refine_ls_extinction_expression Fc^*^=kFc[1+0.001xFc^2^\l^3^/sin(2\q)]^-1/4^
_refine_ls_extinction_method SHELXL
_refine_ls_goodness_of_fit_ref 0.950
_refine_ls_hydrogen_treatment mixed
_refine_ls_matrix_type full
_refine_ls_number_parameters 330
_refine_ls_number_reflns 4826
_refine_ls_number_restraints 4
_refine_ls_restrained_S_all 0.953
_refine_ls_R_factor_all 0.2431
_refine_ls_R_factor_gt 0.2368
_refine_ls_shift/su_max 0.822
_refine_ls_shift/su_mean 0.111
_refine_ls_structure_factor_coef Fsqd
_refine_ls_weighting_details 'calc w=1/[\s^2^(Fo^2^)+(0.9000P)^2^+0.0200P] where P=(Fo^2^+2Fc^2^)/3'
_refine_ls_weighting_scheme calc
_refine_ls_wR_factor_gt 0.6462
_refine_ls_wR_factor_ref 0.6685
_reflns_number_gt 4349
_reflns_number_total 4826
_reflns_threshold_expression >2sigma(I)
_cod_data_source_file c6ra27017d2.cif
_cod_data_source_block Complex1
_cod_depositor_comments
;
The following automatic conversions were performed:

'_symmetry_cell_setting' value 'Triclinic' changed to 'triclinic'
according to
/usr/data/users/saulius/crontab/automatic-downloads/rss-feeds/RSC/lib/dictionaries/cif_core.dic
dictionary named 'cif_core.dic' version 2.4.2 from 2011-04-26.

'_exptl_absorpt_correction_type' value 'MULTI-SCAN' changed to
'multi-scan' according to
/usr/data/users/saulius/crontab/automatic-downloads/rss-feeds/RSC/lib/dictionaries/cif_core.dic
dictionary named 'cif_core.dic' version 2.4.2 from 2011-04-26.

Automatic conversion script
Id: cif_fix_values 4268 2015-11-12 08:31:59Z antanas 
;
_cod_original_formula_sum ' C20 H26 N3 O9 S Zn2'
_cod_database_code 7227681

loop_
_symmetry_equiv_pos_as_xyz
'x, y, z'
'-x, -y, -z'

loop_
_atom_site_label
_atom_site_type_symbol
_atom_site_fract_x
_atom_site_fract_y
_atom_site_fract_z
_atom_site_U_iso_or_equiv
_atom_site_adp_type
_atom_site_occupancy
_atom_site_symmetry_multiplicity
_atom_site_calc_flag
_atom_site_refinement_flags
Zn1 Zn 0.3650(2) 0.64296(14) 0.70411(12) 0.0345(11) Uani 1 1 d .
Zn2 Zn 0.2023(2) 0.41233(14) 0.71202(11) 0.0334(11) Uani 1 1 d .
O4 O 0.2755(15) 0.5237(9) 0.7927(9) 0.046(3) Uani 1 1 d .
O5 O 0.4042(13) 0.3987(9) 0.6310(8) 0.048(3) Uani 1 1 d .
O6 O 0.1807(12) 0.6698(9) 0.6284(6) 0.038(2) Uani 1 1 d .
O10 O 0.1083(14) 0.2704(8) 0.6523(9) 0.047(3) Uani 1 1 d D
O7 O 0.5374(14) 0.5538(8) 0.6401(7) 0.045(3) Uani 1 1 d .
O8 O 0.0611(13) 0.5100(9) 0.6452(8) 0.047(3) Uani 1 1 d .
C5 C 0.1963(19) 0.4204(15) 0.9352(9) 0.043(4) Uani 1 1 d .
C8 C 0.1199(18) 0.3363(14) 0.9018(10) 0.040(4) Uani 1 1 d .
H8 H 0.0766 0.2832 0.9439 0.047 Uiso 1 1 calc R
C7 C 0.405(2) 0.6958(15) 0.8876(11) 0.049(5) Uani 1 1 d .
H7 H 0.4394 0.7417 0.9277 0.059 Uiso 1 1 calc R
C6 C 0.2652(16) 0.5164(14) 0.8819(9) 0.033(3) Uani 1 1 d .
C3 C 0.2492(19) 0.5052(12) 1.0734(7) 0.038(4) Uani 1 1 d .
C1 C 0.3285(18) 0.5971(11) 0.9263(10) 0.033(3) Uani 1 1 d .
C4 C 0.1908(19) 0.4217(16) 1.0326(11) 0.050(4) Uani 1 1 d .
H4 H 0.1457 0.3633 1.0682 0.060 Uiso 1 1 calc R
C2 C 0.3218(18) 0.5929(12) 1.0253(9) 0.039(4) Uani 1 1 d .
H2 H 0.3652 0.6476 1.0540 0.047 Uiso 1 1 calc R
N1 N 0.430(2) 0.7281(12) 0.8019(9) 0.049(4) Uani 1 1 d .
N2 N 0.1024(16) 0.3237(11) 0.8211(10) 0.045(3) Uani 1 1 d .
C13 C 0.062(3) 0.1889(17) 0.7163(16) 0.062(6) Uani 1 1 d .
H13 H 0.1610 0.1500 0.7335 0.075 Uiso 1 1 calc R
C14 C -0.048(2) 0.1033(15) 0.6879(13) 0.053(4) Uani 1 1 d .
H14A H -0.0522 0.0404 0.7314 0.063 Uiso 1 1 calc R
H14B H -0.1563 0.1339 0.6844 0.063 Uiso 1 1 calc R
C12 C -0.019(4) 0.2374(17) 0.8012(15) 0.079(7) Uani 1 1 d .
H12A H -0.0332 0.1816 0.8506 0.095 Uiso 1 1 calc R
H12B H -0.1227 0.2713 0.7900 0.095 Uiso 1 1 calc R
C11 C 0.581(4) 0.9584(19) 0.6545(17) 0.085(7) Uani 1 1 d .
H11 H 0.6684 0.9887 0.6767 0.102 Uiso 1 1 calc R
C10 C 0.530(4) 0.854(2) 0.6950(16) 0.087(10) Uani 1 1 d D
H10 H 0.6376 0.8207 0.7010 0.104 Uiso 1 1 calc R
C9 C 0.469(6) 0.8483(18) 0.806(2) 0.33(6) Uani 1 1 d D
H9A H 0.5545 0.8597 0.8432 0.397 Uiso 1 1 calc R
H9B H 0.3755 0.8947 0.8200 0.397 Uiso 1 1 calc R
C17 C 0.5318(17) 0.4545(13) 0.6189(9) 0.040(3) Uani 1 1 d .
C16 C 0.0625(15) 0.6101(10) 0.6186(11) 0.038(4) Uani 1 1 d .
C18 C 0.682(2) 0.4058(14) 0.5801(12) 0.053(4) Uani 1 1 d .
H18A H 0.6729 0.3955 0.5182 0.079 Uiso 1 1 calc R
H18B H 0.7030 0.3366 0.6120 0.079 Uiso 1 1 calc R
H18C H 0.7691 0.4535 0.5847 0.079 Uiso 1 1 calc R
O11 O 0.017(3) 0.0706(15) 0.6002(13) 0.089(5) Uani 1 1 d .
H11A H -0.0529 0.0408 0.5769 0.134 Uiso 1 1 calc R
C20 C -0.071(3) 0.654(2) 0.5750(14) 0.080(7) Uani 1 1 d .
H20A H -0.1193 0.5970 0.5475 0.121 Uiso 1 1 calc R
H20B H -0.0358 0.7099 0.5298 0.121 Uiso 1 1 calc R
H20C H -0.1482 0.6844 0.6179 0.121 Uiso 1 1 calc R
C30 C 0.256(4) 0.495(2) 1.1730(8) 0.096(10) Uani 1 1 d .
H30A H 0.3520 0.5268 1.1878 0.143 Uiso 1 1 calc R
H30B H 0.2560 0.4188 1.1942 0.143 Uiso 1 1 calc R
H30C H 0.1634 0.5315 1.2008 0.143 Uiso 1 1 calc R
O62 O 0.516(10) 1.012(3) 0.591(3) 0.31(4) Uani 1 1 d .
H62 H 0.4949 0.9707 0.5542 0.469 Uiso 1 1 calc R
S3 S 0.2426(13) -0.0033(5) 0.9972(4) 0.102(3) Uani 1 1 d .
C51 C 0.378(10) 0.099(11) 0.913(11) 0.71(18) Uani 1 1 d .
N22 N 0.463(6) 0.150(7) 0.861(4) 0.32(5) Uani 1 1 d .
O9 O 0.4840(16) 0.7855(11) 0.6349(9) 0.057(3) Uani 1 1 d D
H50 H 0.09(3) 0.24(2) 0.602(8) 0.03(6) Uiso 1 1 d D
H51 H 0.557(11) 0.789(9) 0.586(5) 0.01(3) Uiso 1 1 d D

loop_
_atom_site_aniso_label
_atom_site_aniso_U_11
_atom_site_aniso_U_22
_atom_site_aniso_U_33
_atom_site_aniso_U_23
_atom_site_aniso_U_13
_atom_site_aniso_U_12
Zn1 0.0472(16) 0.0306(15) 0.0268(16) -0.0039(9) -0.0041(10) -0.0097(9)
Zn2 0.0445(15) 0.0329(16) 0.0227(16) 0.0002(10) -0.0018(10) -0.0078(9)
O4 0.065(7) 0.029(5) 0.048(7) -0.014(5) -0.017(5) -0.002(5)
O5 0.050(6) 0.048(6) 0.044(6) -0.002(5) 0.011(5) -0.030(5)
O6 0.049(5) 0.049(6) 0.014(4) 0.007(4) 0.008(4) -0.009(5)
O10 0.062(7) 0.016(5) 0.062(8) -0.008(5) 0.001(6) -0.005(4)
O7 0.076(7) 0.026(5) 0.031(5) -0.008(4) 0.008(5) -0.004(4)
O8 0.046(6) 0.045(6) 0.053(7) -0.001(5) -0.016(5) -0.011(4)
C5 0.047(8) 0.069(10) 0.012(7) -0.007(7) 0.014(5) -0.013(7)
C8 0.041(7) 0.055(9) 0.019(7) -0.004(6) 0.020(5) -0.016(6)
C7 0.079(11) 0.048(9) 0.021(7) -0.016(7) 0.029(7) -0.045(8)
C6 0.034(7) 0.049(9) 0.012(6) 0.006(6) 0.009(5) -0.011(6)
C3 0.066(9) 0.057(9) -0.010(5) 0.000(5) 0.002(5) 0.004(7)
C1 0.045(8) 0.022(6) 0.033(8) -0.001(5) -0.005(6) 0.008(5)
C4 0.050(8) 0.073(11) 0.021(8) 0.031(8) -0.002(6) -0.007(7)
C2 0.057(8) 0.047(8) 0.019(7) -0.017(6) -0.025(6) 0.002(7)
N1 0.080(9) 0.049(8) 0.025(7) 0.000(6) -0.021(6) -0.047(7)
N2 0.050(7) 0.034(7) 0.051(9) -0.008(6) 0.002(6) -0.003(5)
C13 0.099(16) 0.036(9) 0.051(12) -0.011(9) 0.004(11) -0.001(9)
C14 0.065(10) 0.047(9) 0.049(10) -0.032(8) 0.004(8) -0.009(7)
C12 0.15(2) 0.045(10) 0.047(11) -0.028(9) 0.013(12) -0.043(12)
C11 0.15(2) 0.052(11) 0.059(13) 0.010(10) -0.022(14) -0.034(13)
C10 0.13(2) 0.080(17) 0.055(13) 0.042(13) -0.045(14) -0.078(16)
C9 0.18(4) 0.035(15) 0.71(17) 0.16(5) 0.18(6) 0.013(19)
C17 0.041(7) 0.057(9) 0.025(7) -0.005(6) -0.020(6) 0.001(7)
C16 0.029(6) 0.021(6) 0.061(10) -0.009(6) 0.021(6) -0.007(5)
C18 0.066(10) 0.042(8) 0.047(10) 0.002(7) 0.002(8) 0.017(8)
O11 0.133(15) 0.072(10) 0.074(11) -0.022(8) -0.043(10) -0.025(9)
C20 0.099(16) 0.115(19) 0.037(10) -0.022(11) -0.027(10) -0.057(14)
C30 0.17(2) 0.118(18) -0.013(6) 0.005(7) 0.002(8) 0.080(17)
O62 0.65(11) 0.13(2) 0.20(4) -0.09(3) -0.25(6) 0.20(5)
S3 0.202(9) 0.068(4) 0.036(3) -0.001(2) -0.008(4) -0.008(4)
C51 0.31(8) 0.7(2) 1.1(3) 0.8(2) -0.40(14) -0.40(12)
N22 0.15(4) 0.58(12) 0.24(5) 0.06(7) -0.16(4) -0.15(6)
O9 0.069(8) 0.053(7) 0.050(7) -0.008(6) 0.004(6) -0.025(6)

loop_
_atom_type_symbol
_atom_type_description
_atom_type_scat_dispersion_real
_atom_type_scat_dispersion_imag
_atom_type_scat_source
C C 0.0033 0.0016 'International Tables Vol C Tables 4.2.6.8 and 6.1.1.4'
H H 0.0000 0.0000 'International Tables Vol C Tables 4.2.6.8 and 6.1.1.4'
N N 0.0061 0.0033 'International Tables Vol C Tables 4.2.6.8 and 6.1.1.4'
O O 0.0106 0.0060 'International Tables Vol C Tables 4.2.6.8 and 6.1.1.4'
S S 0.1246 0.1234 'International Tables Vol C Tables 4.2.6.8 and 6.1.1.4'
Zn Zn 0.2839 1.4301 'International Tables Vol C Tables 4.2.6.8 and 6.1.1.4'

loop_
_geom_angle_atom_site_label_1
_geom_angle_atom_site_label_2
_geom_angle_atom_site_label_3
_geom_angle
O6 Zn1 N1 129.5(6)
O6 Zn1 O7 109.5(4)
N1 Zn1 O7 117.0(6)
O6 Zn1 O4 100.2(5)
N1 Zn1 O4 92.0(5)
O7 Zn1 O4 98.0(4)
O6 Zn1 O9 90.0(5)
N1 Zn1 O9 75.1(5)
O7 Zn1 O9 86.2(5)
O4 Zn1 O9 166.9(5)
O8 Zn2 O5 105.2(5)
O8 Zn2 N2 117.5(5)
O5 Zn2 N2 134.9(5)
O8 Zn2 O4 97.3(5)
O5 Zn2 O4 98.9(5)
N2 Zn2 O4 90.0(6)
O8 Zn2 O10 90.1(5)
O5 Zn2 O10 88.7(4)
N2 Zn2 O10 77.6(5)
O4 Zn2 O10 167.6(5)
C6 O4 Zn1 129.7(10)
C6 O4 Zn2 127.3(11)
Zn1 O4 Zn2 102.9(6)
C17 O5 Zn2 132.4(10)
C16 O6 Zn1 130.6(9)
C13 O10 Zn2 111.9(12)
C17 O7 Zn1 128.4(10)
C16 O8 Zn2 134.4(10)
C8 C5 C4 117.3(15)
C8 C5 C6 125.7(13)
C4 C5 C6 116.5(15)
N2 C8 C5 127.4(15)
N1 C7 C1 127.2(14)
O4 C6 C1 119.9(14)
O4 C6 C5 121.4(14)
C1 C6 C5 118.6(13)
C4 C3 C2 122.1(11)
C4 C3 C30 119.3(17)
C2 C3 C30 118.0(18)
C6 C1 C7 127.8(14)
C6 C1 C2 122.3(14)
C7 C1 C2 109.8(13)
C3 C4 C5 122.7(15)
C3 C2 C1 117.7(12)
C7 N1 C9 101.7(16)
C7 N1 Zn1 123.3(10)
C9 N1 Zn1 132.7(17)
C8 N2 C12 117.8(15)
C8 N2 Zn2 126.9(12)
C12 N2 Zn2 115.1(12)
O10 C13 C14 116(2)
O10 C13 C12 110.6(16)
C14 C13 C12 108.6(19)
O11 C14 C13 108.1(16)
C13 C12 N2 103.3(19)
O62 C11 C10 125(4)
O9 C10 C11 113.7(19)
O9 C10 C9 126(2)
C11 C10 C9 116(2)
N1 C9 C10 88.8(17)
O5 C17 O7 123.4(13)
O5 C17 C18 120.1(15)
O7 C17 C18 116.5(15)
O8 C16 O6 122.1(13)
O8 C16 C20 117.3(15)
O6 C16 C20 120.6(15)
N22 C51 S3 174(10)
H51 O9 C10 108(8)
H51 O9 Zn1 129(8)
C10 O9 Zn1 110.9(12)

loop_
_geom_bond_atom_site_label_1
_geom_bond_atom_site_label_2
_geom_bond_distance
Zn1 O6 1.996(10)
Zn1 N1 1.999(12)
Zn1 O7 2.002(10)
Zn1 O4 2.015(13)
Zn1 O9 2.187(13)
Zn2 O8 1.937(11)
Zn2 O5 1.997(11)
Zn2 N2 2.023(15)
Zn2 O4 2.047(11)
Zn2 O10 2.227(11)
O4 C6 1.330(19)
O5 C17 1.28(2)
O6 C16 1.277(18)
O10 C13 1.37(3)
O7 C17 1.291(19)
O8 C16 1.263(18)
C5 C8 1.39(2)
C5 C4 1.46(2)
C5 C6 1.48(2)
C8 N2 1.26(2)
C7 N1 1.32(2)
C7 C1 1.45(2)
C6 C1 1.39(2)
C3 C4 1.36(3)
C3 C2 1.38(2)
C3 C30 1.498(14)
C1 C2 1.480(19)
N1 C9 1.53(3)
N2 C12 1.56(3)
C13 C14 1.54(3)
C13 C12 1.54(3)
C14 O11 1.46(3)
C11 O62 1.26(4)
C11 C10 1.44(3)
C10 O9 1.37(3)
C10 C9 1.690(15)
C17 C18 1.46(2)
C16 C20 1.41(3)
S3 C51 2.01(5)
C51 N22 1.17(9)
O9 H51 0.90(2)
